data_2218968
loop_
_publ_author_name
'Choi, Hong Dae'
'Seo, Pil Ja'
'Son, Byeng Wha'
'Lee, Uk'

_publ_section_title
;
 2-(5,7-Dimethyl-3-methylsulfanyl-1-benzofuran-2-yl)acetic acid
;
_journal_coeditor_code CV2433
_journal_issue 8
_journal_name_full 'Acta Crystallographica Section E'
_journal_page_first o1598
_journal_paper_doi 10.1107/S1600536808022988
_journal_volume 64
_journal_year 2008
_chemical_formula_iupac 'C13 H14 O3 S'
_chemical_formula_moiety 'C13 H14 O3 S'
_chemical_formula_sum 'C13 H14 O3 S'
_chemical_formula_weight 250.30
_chemical_melting_point_gt 420
_chemical_melting_point_lt 421
_chemical_name_systematic
;
2-(5,7-Dimethyl-3-methylsulfanyl-1-benzofuran-2-yl)acetic acid
;
_space_group_IT_number 2
_symmetry_cell_setting triclinic
_symmetry_space_group_name_Hall '-P 1'
_symmetry_space_group_name_H-M 'P -1'
_atom_sites_solution_hydrogens geom
_atom_sites_solution_primary direct
_atom_sites_solution_secondary difmap
_cell_angle_alpha 80.91(3)
_cell_angle_beta 89.86(3)
_cell_angle_gamma 80.67(3)
_cell_formula_units_Z 2
_cell_length_a 4.7225(9)
_cell_length_b 7.476(2)
_cell_length_c 17.687(3)
_cell_measurement_reflns_used 3835
_cell_measurement_temperature 293(2)
_cell_measurement_theta_max 28.25
_cell_measurement_theta_min 2.33
_cell_volume 608.3(2)
_computing_cell_refinement 'SAINT (Bruker, 2001)'
_computing_data_collection 'SMART (Bruker, 2001)'
_computing_data_reduction 'SAINT (Bruker, 2001)'
_computing_molecular_graphics
;
ORTEP-3 (Farrugia, 1997) and DIAMOND (Brandenburg, 1998)
;
_computing_publication_material 'SHELXL97 (Sheldrick, 2008)'
_computing_structure_refinement 'SHELXL97 (Sheldrick, 2008)'
_computing_structure_solution 'SHELXS97 (Sheldrick, 2008)'
_diffrn_ambient_temperature 293(2)
_diffrn_detector_area_resol_mean 10.0
_diffrn_measured_fraction_theta_full 0.980
_diffrn_measured_fraction_theta_max 0.980
_diffrn_measurement_device_type 'Bruker SMART CCD'
_diffrn_measurement_method '\f and \w'
_diffrn_radiation_monochromator graphite
_diffrn_radiation_source 'fine-focus sealed tube'
_diffrn_radiation_type MoK\a
_diffrn_radiation_wavelength 0.71073
_diffrn_reflns_av_R_equivalents 0.0590
_diffrn_reflns_av_sigmaI/netI 0.0509
_diffrn_reflns_limit_h_max 5
_diffrn_reflns_limit_h_min -5
_diffrn_reflns_limit_k_max 9
_diffrn_reflns_limit_k_min -9
_diffrn_reflns_limit_l_max 21
_diffrn_reflns_limit_l_min -21
_diffrn_reflns_number 4707
_diffrn_reflns_theta_full 26.00
_diffrn_reflns_theta_max 26.00
_diffrn_reflns_theta_min 1.17
_diffrn_standards_number 0
_exptl_absorpt_coefficient_mu 0.259
_exptl_absorpt_correction_type none
_exptl_crystal_colour colourless
_exptl_crystal_density_diffrn 1.367
_exptl_crystal_density_method 'not measured'
_exptl_crystal_description block
_exptl_crystal_F_000 264
_exptl_crystal_size_max 0.40
_exptl_crystal_size_mid 0.40
_exptl_crystal_size_min 0.20
_refine_diff_density_max 0.379
_refine_diff_density_min -0.412
_refine_ls_extinction_method none
_refine_ls_goodness_of_fit_ref 1.235
_refine_ls_hydrogen_treatment mixed
_refine_ls_matrix_type full
_refine_ls_number_parameters 161
_refine_ls_number_reflns 2344
_refine_ls_number_restraints 0
_refine_ls_restrained_S_all 1.235
_refine_ls_R_factor_all 0.0524
_refine_ls_R_factor_gt 0.0469
_refine_ls_shift/su_max 0.000
_refine_ls_shift/su_mean 0.000
_refine_ls_structure_factor_coef Fsqd
_refine_ls_weighting_details 'calc w = 1/[\s^2^(Fo^2^)+(0.063P)^2^+0.3562P] where P=(Fo^2^+2Fc^2^)/3'
_refine_ls_weighting_scheme calc
_refine_ls_wR_factor_gt 0.1294
_refine_ls_wR_factor_ref 0.1436
_reflns_number_gt 2156
_reflns_number_total 2344
_reflns_threshold_expression I>2\s(I)
_cod_data_source_file cv2433.cif
_cod_data_source_block I
_cod_original_sg_symbol_Hall -P_1
_cod_database_code 2218968
_cod_database_fobs_code 2218968

loop_
_symmetry_equiv_pos_as_xyz
'x, y, z'
'-x, -y, -z'

loop_
_atom_site_type_symbol
_atom_site_label
_atom_site_fract_x
_atom_site_fract_y
_atom_site_fract_z
_atom_site_U_iso_or_equiv
_atom_site_adp_type
_atom_site_calc_flag
_atom_site_refinement_flags
_atom_site_occupancy
S S 0.85977(13) 0.34264(8) 0.36615(3) 0.0254(2) Uani d . 1
O O1 0.4166(3) 0.8236(2) 0.27417(9) 0.0223(4) Uani d . 1
O O2 0.2357(4) 0.9616(2) 0.44893(10) 0.0272(4) Uani d . 1
O O3 0.6544(4) 0.7728(2) 0.47532(11) 0.0282(4) Uani d . 1
H H3O 0.685(8) 0.848(5) 0.494(2) 0.049(11) Uiso d . 1
C C1 0.6982(5) 0.5473(3) 0.30908(14) 0.0214(5) Uani d . 1
C C2 0.7803(5) 0.6242(3) 0.23378(14) 0.0232(5) Uani d . 1
C C3 0.9867(5) 0.5690(3) 0.18203(15) 0.0268(5) Uani d . 1
H H3 1.1098 0.4574 0.1936 0.032 Uiso calc R 1
C C4 1.0055(6) 0.6834(4) 0.11284(15) 0.0293(6) Uani d . 1
C C5 0.8179(6) 0.8526(3) 0.09713(15) 0.0306(6) Uani d . 1
H H5 0.8332 0.9275 0.0505 0.037 Uiso calc R 1
C C6 0.6115(6) 0.9133(3) 0.14758(15) 0.0279(5) Uani d . 1
C C7 0.6010(5) 0.7931(3) 0.21521(14) 0.0231(5) Uani d . 1
C C8 0.4821(5) 0.6706(3) 0.32972(13) 0.0211(5) Uani d . 1
C C9 1.2248(6) 0.6283(4) 0.05502(17) 0.0400(7) Uani d . 1
H H9A 1.4113 0.6436 0.0718 0.060 Uiso calc R 1
H H9B 1.1762 0.7043 0.0063 0.060 Uiso calc R 1
H H9C 1.2265 0.5021 0.0502 0.060 Uiso calc R 1
C C10 0.4134(6) 1.0944(3) 0.13076(17) 0.0359(6) Uani d . 1
H H10A 0.2325 1.0833 0.1544 0.054 Uiso calc R 1
H H10B 0.3842 1.1291 0.0764 0.054 Uiso calc R 1
H H10C 0.4972 1.1864 0.1508 0.054 Uiso calc R 1
C C11 0.3130(5) 0.6760(3) 0.40038(13) 0.0225(5) Uani d . 1
H H11A 0.3482 0.5562 0.4324 0.027 Uiso calc R 1
H H11B 0.1099 0.7050 0.3869 0.027 Uiso calc R 1
C C12 0.3944(5) 0.8187(3) 0.44444(13) 0.0195(5) Uani d . 1
C C13 0.7336(6) 0.1752(3) 0.31692(18) 0.0360(6) Uani d . 1
H H13A 0.5277 0.1920 0.3176 0.054 Uiso calc R 1
H H13B 0.8110 0.0538 0.3421 0.054 Uiso calc R 1
H H13C 0.7950 0.1908 0.2649 0.054 Uiso calc R 1

loop_
_atom_site_aniso_label
_atom_site_aniso_U_11
_atom_site_aniso_U_22
_atom_site_aniso_U_33
_atom_site_aniso_U_12
_atom_site_aniso_U_13
_atom_site_aniso_U_23
S 0.0300(3) 0.0185(3) 0.0271(3) -0.0028(2) -0.0065(2) -0.0025(2)
O1 0.0275(8) 0.0163(7) 0.0230(9) -0.0025(6) 0.0001(6) -0.0039(6)
O2 0.0275(9) 0.0214(8) 0.0334(10) -0.0003(7) -0.0053(7) -0.0105(7)
O3 0.0251(9) 0.0248(9) 0.0370(10) -0.0017(7) -0.0069(7) -0.0140(8)
C1 0.0254(11) 0.0162(10) 0.0241(12) -0.0044(8) -0.0027(9) -0.0063(9)
C2 0.0256(12) 0.0200(11) 0.0263(12) -0.0079(9) -0.0025(9) -0.0066(9)
C3 0.0267(12) 0.0261(12) 0.0297(13) -0.0068(9) 0.0006(10) -0.0084(10)
C4 0.0334(13) 0.0314(13) 0.0289(13) -0.0150(10) 0.0057(10) -0.0125(10)
C5 0.0418(15) 0.0292(13) 0.0235(13) -0.0155(11) 0.0006(10) -0.0024(10)
C6 0.0366(13) 0.0209(11) 0.0281(13) -0.0092(10) -0.0021(10) -0.0051(10)
C7 0.0280(12) 0.0209(11) 0.0227(12) -0.0074(9) -0.0006(9) -0.0066(9)
C8 0.0256(11) 0.0170(10) 0.0223(11) -0.0066(8) -0.0045(9) -0.0045(9)
C9 0.0449(16) 0.0437(16) 0.0368(15) -0.0173(13) 0.0140(13) -0.0125(13)
C10 0.0480(16) 0.0247(13) 0.0318(14) -0.0035(11) -0.0049(12) 0.0031(11)
C11 0.0252(11) 0.0191(10) 0.0253(12) -0.0074(9) 0.0000(9) -0.0059(9)
C12 0.0218(11) 0.0188(10) 0.0193(11) -0.0071(8) 0.0025(8) -0.0035(8)
C13 0.0439(15) 0.0200(11) 0.0452(16) -0.0068(11) -0.0132(12) -0.0066(11)

loop_
_atom_type_symbol
_atom_type_description
_atom_type_scat_dispersion_real
_atom_type_scat_dispersion_imag
_atom_type_scat_source
C C 0.0033 0.0016 'International Tables Vol C Tables 4.2.6.8 and 6.1.1.4'
H H 0.0000 0.0000 'International Tables Vol C Tables 4.2.6.8 and 6.1.1.4'
O O 0.0106 0.0060 'International Tables Vol C Tables 4.2.6.8 and 6.1.1.4'
S S 0.1246 0.1234 'International Tables Vol C Tables 4.2.6.8 and 6.1.1.4'

loop_
_geom_angle_atom_site_label_1
_geom_angle_atom_site_label_2
_geom_angle_atom_site_label_3
_geom_angle
C1 S C13 100.58(12)
C8 O1 C7 105.62(18)
C12 O3 H3O 109(3)
C8 C1 C2 106.3(2)
C8 C1 S 126.10(19)
C2 C1 S 127.50(18)
C7 C2 C3 119.3(2)
C7 C2 C1 105.7(2)
C3 C2 C1 135.1(2)
C4 C3 C2 118.9(2)
C4 C3 H3 120.6
C2 C3 H3 120.6
C3 C4 C5 119.3(2)
C3 C4 C9 120.6(3)
C5 C4 C9 120.1(2)
C6 C5 C4 123.5(2)
C6 C5 H5 118.3
C4 C5 H5 118.3
C7 C6 C5 114.6(2)
C7 C6 C10 122.1(2)
C5 C6 C10 123.3(2)
O1 C7 C6 125.3(2)
O1 C7 C2 110.3(2)
C6 C7 C2 124.4(2)
C1 C8 O1 112.1(2)
C1 C8 C11 132.8(2)
O1 C8 C11 115.00(19)
C4 C9 H9A 109.5
C4 C9 H9B 109.5
H9A C9 H9B 109.5
C4 C9 H9C 109.5
H9A C9 H9C 109.5
H9B C9 H9C 109.5
C6 C10 H10A 109.5
C6 C10 H10B 109.5
H10A C10 H10B 109.5
C6 C10 H10C 109.5
H10A C10 H10C 109.5
H10B C10 H10C 109.5
C8 C11 C12 110.56(18)
C8 C11 H11A 109.5
C12 C11 H11A 109.5
C8 C11 H11B 109.5
C12 C11 H11B 109.5
H11A C11 H11B 108.1
O2 C12 O3 124.3(2)
O2 C12 C11 122.7(2)
O3 C12 C11 112.94(19)
S C13 H13A 109.5
S C13 H13B 109.5
H13A C13 H13B 109.5
S C13 H13C 109.5
H13A C13 H13C 109.5
H13B C13 H13C 109.5

loop_
_geom_bond_atom_site_label_1
_geom_bond_atom_site_label_2
_geom_bond_distance
S C1 1.755(2)
S C13 1.808(3)
O1 C8 1.379(3)
O1 C7 1.380(3)
O2 C12 1.215(3)
O3 C12 1.316(3)
O3 H3O 0.73(4)
C1 C8 1.351(3)
C1 C2 1.443(3)
C2 C7 1.393(3)
C2 C3 1.394(3)
C3 C4 1.389(4)
C3 H3 0.9300
C4 C5 1.410(4)
C4 C9 1.509(4)
C5 C6 1.390(4)
C5 H5 0.9300
C6 C7 1.384(4)
C6 C10 1.503(4)
C8 C11 1.484(3)
C9 H9A 0.9600
C9 H9B 0.9600
C9 H9C 0.9600
C10 H10A 0.9600
C10 H10B 0.9600
C10 H10C 0.9600
C11 C12 1.514(3)
C11 H11A 0.9700
C11 H11B 0.9700
C13 H13A 0.9600
C13 H13B 0.9600
C13 H13C 0.9600

loop_
_geom_hbond_atom_site_label_D
_geom_hbond_atom_site_label_H
_geom_hbond_atom_site_label_A
_geom_hbond_site_symmetry_A
_geom_hbond_distance_DH
_geom_hbond_distance_HA
_geom_hbond_distance_DA
_geom_hbond_angle_DHA
O3 H3O O2 2_676 0.73(4) 1.95(4) 2.680(3) 177(4)
C9 H9A Cg 1_655 0.96 2.72 3.621(4) 156.4

loop_
_geom_torsion_atom_site_label_1
_geom_torsion_atom_site_label_2
_geom_torsion_atom_site_label_3
_geom_torsion_atom_site_label_4
_geom_torsion
C13 S C1 C8 110.5(2)
C13 S C1 C2 -74.3(2)
C8 C1 C2 C7 0.2(2)
S C1 C2 C7 -175.77(17)
C8 C1 C2 C3 179.0(2)
S C1 C2 C3 3.0(4)
C7 C2 C3 C4 -0.7(3)
C1 C2 C3 C4 -179.4(2)
C2 C3 C4 C5 0.6(3)
C2 C3 C4 C9 -179.7(2)
C3 C4 C5 C6 0.0(4)
C9 C4 C5 C6 -179.6(2)
C4 C5 C6 C7 -0.6(4)
C4 C5 C6 C10 179.6(2)
C8 O1 C7 C6 -179.4(2)
C8 O1 C7 C2 -0.4(2)
C5 C6 C7 O1 179.4(2)
C10 C6 C7 O1 -0.8(4)
C5 C6 C7 C2 0.5(3)
C10 C6 C7 C2 -179.7(2)
C3 C2 C7 O1 -178.87(19)
C1 C2 C7 O1 0.2(2)
C3 C2 C7 C6 0.1(3)
C1 C2 C7 C6 179.1(2)
C2 C1 C8 O1 -0.5(2)
S C1 C8 O1 175.57(15)
C2 C1 C8 C11 -177.8(2)
S C1 C8 C11 -1.8(4)
C7 O1 C8 C1 0.5(2)
C7 O1 C8 C11 178.39(17)
C1 C8 C11 C12 108.4(3)
O1 C8 C11 C12 -68.9(2)
C8 C11 C12 O2 109.1(2)
C8 C11 C12 O3 -69.6(2)

loop_
_cod_related_entry_id
_cod_related_entry_database
_cod_related_entry_code
1 ChemSpider 24740475
